data_4103864
loop_
_publ_author_name
'Steven P. Reade'
'Mary F. Mahon'
'Michael K. Whittlesey'

_publ_section_title
;
 Catalytic Hydrodefluorination of Aromatic Fluorocarbons by Ruthenium
 N-Heterocyclic Carbene Complexes
;
_journal_name_full 'Journal of the American Chemical Society'
_journal_page_first 1847
_journal_page_last 1861
_journal_paper_doi 10.1021/ja806545e
_journal_volume 131
_journal_year 2009
_chemical_formula_sum 'C47 H48 F N2 O2 P Ru'
_chemical_formula_weight 823.91
_chemical_name_systematic
;
 ?
;
_space_group_IT_number 15
_symmetry_cell_setting monoclinic
_symmetry_space_group_name_Hall '-C 2yc'
_symmetry_space_group_name_H-M 'C 1 2/c 1'
_atom_sites_solution_hydrogens geom
_atom_sites_solution_primary direct
_atom_sites_solution_secondary difmap
_audit_creation_method SHELXL-97
_cell_angle_alpha 90.00
_cell_angle_beta 93.837(1)
_cell_angle_gamma 90.00
_cell_formula_units_Z 8
_cell_length_a 44.3450(5)
_cell_length_b 13.6640(1)
_cell_length_c 13.4790(1)
_cell_measurement_reflns_used 66957
_cell_measurement_temperature 173(2)
_cell_measurement_theta_max 27.485
_cell_measurement_theta_min 2.910
_cell_volume 8149.02(13)
_computing_cell_refinement 'HKL Scalepack (Otwinowski & Minor 1997)'
_computing_data_collection 'Collect (Bruker AXS BV, 1997-2004)'
_computing_data_reduction 'Denzo & Scalepack (Otwinowski & Minor, 1997)'
_computing_molecular_graphics 'ORTEX (P.McArdle, 1995)'
_computing_publication_material 'SHELXL-97/2 (Sheldrick,1997)'
_computing_structure_refinement 'SHELXL-97 (Sheldrick, 1997)'
_computing_structure_solution 'SHELXS-97 (Sheldrick, 1990)'
_diffrn_ambient_temperature 173(2)
_diffrn_measured_fraction_theta_full 0.997
_diffrn_measured_fraction_theta_max 0.997
_diffrn_measurement_device_type '95mm CCD camera on \k-goniostat'
_diffrn_measurement_method CCD
_diffrn_radiation_monochromator graphite
_diffrn_radiation_source 'fine-focus sealed tube'
_diffrn_radiation_type MoK\a
_diffrn_radiation_wavelength 0.71073
_diffrn_reflns_av_R_equivalents 0.0574
_diffrn_reflns_av_sigmaI/netI 0.0387
_diffrn_reflns_limit_h_max 57
_diffrn_reflns_limit_h_min -57
_diffrn_reflns_limit_k_max 17
_diffrn_reflns_limit_k_min -17
_diffrn_reflns_limit_l_max 17
_diffrn_reflns_limit_l_min -17
_diffrn_reflns_number 79799
_diffrn_reflns_theta_full 27.48
_diffrn_reflns_theta_max 27.48
_diffrn_reflns_theta_min 3.55
_exptl_absorpt_coefficient_mu 0.469
_exptl_absorpt_correction_T_max 0.97
_exptl_absorpt_correction_T_min 0.93
_exptl_absorpt_correction_type multi-scan
_exptl_absorpt_process_details
;
 ?
;
_exptl_crystal_colour very-pale-buff
_exptl_crystal_density_diffrn 1.343
_exptl_crystal_density_method 'not measured'
_exptl_crystal_description Block
_exptl_crystal_F_000 3424
_exptl_crystal_size_max 0.15
_exptl_crystal_size_mid 0.13
_exptl_crystal_size_min 0.10
_refine_diff_density_max 0.593
_refine_diff_density_min -0.601
_refine_diff_density_rms 0.071
_refine_ls_extinction_method none
_refine_ls_goodness_of_fit_ref 1.023
_refine_ls_hydrogen_treatment constr
_refine_ls_matrix_type full
_refine_ls_number_parameters 494
_refine_ls_number_reflns 9313
_refine_ls_number_restraints 1
_refine_ls_restrained_S_all 1.089
_refine_ls_R_factor_all 0.0492
_refine_ls_R_factor_gt 0.0340
_refine_ls_shift/su_max 0.001
_refine_ls_shift/su_mean 0.000
_refine_ls_structure_factor_coef Fsqd
_refine_ls_weighting_details 'calc w=1/[\s^2^(Fo^2^)+(0.0330P)^2^+12.8491P] where P=(Fo^2^+2Fc^2^)/3'
_refine_ls_weighting_scheme calc
_refine_ls_wR_factor_gt 0.0753
_refine_ls_wR_factor_ref 0.0822
_reflns_number_gt 7541
_reflns_number_total 9313
_reflns_threshold_expression >2sigma(I)
_cod_data_source_file ja806545e_si_002_6.cif
_cod_data_source_block supp_1_k07mkw28
_cod_depositor_comments
;
The following automatic conversions were performed:

'_exptl_absorpt_correction_type' value 'Multi-Scan' changed to
'multi-scan' according to the built-in table from CIF Core dictionary
named 'cif_core.dic' version 2.4.1 from 2010-06-29.

Automatic conversion script
Id: cif_fix_values 1715 2011-07-08 13:25:40Z adriana 
;
_cod_database_code 4103864

loop_
_symmetry_equiv_pos_as_xyz
'x, y, z'
'-x, y, -z+1/2'
'x+1/2, y+1/2, z'
'-x+1/2, y+1/2, -z+1/2'
'-x, -y, -z'
'x, -y, z-1/2'
'-x+1/2, -y+1/2, -z'
'x+1/2, -y+1/2, z-1/2'

loop_
_atom_site_label
_atom_site_type_symbol
_atom_site_fract_x
_atom_site_fract_y
_atom_site_fract_z
_atom_site_U_iso_or_equiv
_atom_site_adp_type
_atom_site_occupancy
_atom_site_symmetry_multiplicity
_atom_site_calc_flag
_atom_site_refinement_flags
Ru1 Ru 0.137513(4) 0.228743(12) 0.449671(12) 0.01940(6) Uani 1 1 d D
P1 P 0.150542(13) 0.32220(4) 0.31196(4) 0.01997(12) Uani 1 1 d .
F1 F 0.13358(3) 0.11526(9) 0.34784(9) 0.0312(3) Uani 1 1 d .
O1 O 0.07189(5) 0.30593(17) 0.41719(17) 0.0564(6) Uani 1 1 d .
O2 O 0.15156(5) 0.38399(13) 0.60167(13) 0.0419(5) Uani 1 1 d .
N1 N 0.15852(4) 0.06569(13) 0.59603(13) 0.0226(4) Uani 1 1 d .
N2 N 0.11243(4) 0.10637(14) 0.62091(14) 0.0247(4) Uani 1 1 d .
C1 C 0.09451(6) 0.26636(18) 0.42891(18) 0.0313(5) Uani 1 1 d .
C2 C 0.14539(5) 0.32521(17) 0.54195(17) 0.0268(5) Uani 1 1 d .
C3 C 0.13573(5) 0.12486(15) 0.56452(15) 0.0203(4) Uani 1 1 d .
C4 C 0.15096(5) -0.00228(17) 0.67628(17) 0.0271(5) Uani 1 1 d .
H4A H 0.1649 0.0060 0.7361 0.033 Uiso 1 1 calc R
H4B H 0.1515 -0.0713 0.6540 0.033 Uiso 1 1 calc R
C5 C 0.11896(6) 0.02915(19) 0.69623(18) 0.0319(5) Uani 1 1 d .
H5A H 0.1046 -0.0261 0.6869 0.038 Uiso 1 1 calc R
H5B H 0.1181 0.0553 0.7645 0.038 Uiso 1 1 calc R
C6 C 0.18796(5) 0.05907(16) 0.55754(16) 0.0233(5) Uani 1 1 d .
C7 C 0.19256(6) -0.00887(17) 0.48236(17) 0.0277(5) Uani 1 1 d .
C8 C 0.22126(6) -0.01379(18) 0.44647(18) 0.0336(6) Uani 1 1 d .
H8 H 0.2247 -0.0589 0.3949 0.040 Uiso 1 1 calc R
C9 C 0.24493(6) 0.0448(2) 0.48332(18) 0.0355(6) Uani 1 1 d .
C10 C 0.23970(6) 0.10910(19) 0.56017(18) 0.0329(6) Uani 1 1 d .
H10 H 0.2558 0.1491 0.5867 0.040 Uiso 1 1 calc R
C11 C 0.21156(5) 0.11668(17) 0.59931(17) 0.0273(5) Uani 1 1 d .
C12 C 0.16709(6) -0.07266(18) 0.44157(19) 0.0360(6) Uani 1 1 d .
H12A H 0.1499 -0.0316 0.4188 0.054 Uiso 1 1 calc R
H12B H 0.1610 -0.1171 0.4937 0.054 Uiso 1 1 calc R
H12C H 0.1738 -0.1109 0.3856 0.054 Uiso 1 1 calc R
C13 C 0.27568(7) 0.0403(3) 0.4414(2) 0.0524(8) Uani 1 1 d .
H13A H 0.2743 0.0023 0.3796 0.079 Uiso 1 1 calc R
H13B H 0.2901 0.0089 0.4897 0.079 Uiso 1 1 calc R
H13C H 0.2826 0.1068 0.4277 0.079 Uiso 1 1 calc R
C14 C 0.20662(6) 0.18807(19) 0.68118(19) 0.0348(6) Uani 1 1 d .
H14A H 0.1949 0.2440 0.6541 0.052 Uiso 1 1 calc R
H14B H 0.2262 0.2109 0.7104 0.052 Uiso 1 1 calc R
H14C H 0.1955 0.1560 0.7325 0.052 Uiso 1 1 calc R
C15 C 0.08188(5) 0.13985(17) 0.60401(17) 0.0258(5) Uani 1 1 d .
C16 C 0.07141(6) 0.21439(19) 0.66353(18) 0.0318(5) Uani 1 1 d .
C17 C 0.04125(6) 0.2424(2) 0.6471(2) 0.0396(6) Uani 1 1 d .
H17 H 0.0336 0.2933 0.6865 0.047 Uiso 1 1 calc R
C18 C 0.02204(6) 0.1982(2) 0.5750(2) 0.0406(6) Uani 1 1 d .
C19 C 0.03320(6) 0.1239(2) 0.51832(19) 0.0375(6) Uani 1 1 d .
H19 H 0.0201 0.0931 0.4692 0.045 Uiso 1 1 calc R
C20 C 0.06318(5) 0.09274(18) 0.53125(17) 0.0293(5) Uani 1 1 d .
C21 C 0.09165(7) 0.2639(2) 0.7426(2) 0.0425(7) Uani 1 1 d .
H21A H 0.0943 0.2211 0.8009 0.064 Uiso 1 1 calc R
H21B H 0.0824 0.3256 0.7618 0.064 Uiso 1 1 calc R
H21C H 0.1114 0.2771 0.7166 0.064 Uiso 1 1 calc R
C22 C -0.01047(7) 0.2314(3) 0.5579(3) 0.0633(10) Uani 1 1 d .
H22A H -0.0239 0.1797 0.5791 0.095 Uiso 1 1 calc R
H22B H -0.0149 0.2450 0.4871 0.095 Uiso 1 1 calc R
H22C H -0.0136 0.2909 0.5965 0.095 Uiso 1 1 calc R
C23 C 0.07526(6) 0.0142(2) 0.4672(2) 0.0392(6) Uani 1 1 d .
H23A H 0.0857 -0.0354 0.5093 0.059 Uiso 1 1 calc R
H23B H 0.0895 0.0430 0.4228 0.059 Uiso 1 1 calc R
H23C H 0.0585 -0.0164 0.4274 0.059 Uiso 1 1 calc R
C24 C 0.18090(5) 0.26978(16) 0.24285(16) 0.0221(4) Uani 1 1 d .
C25 C 0.19826(5) 0.19195(17) 0.28199(18) 0.0282(5) Uani 1 1 d .
H25 H 0.1947 0.1665 0.3457 0.034 Uiso 1 1 calc R
C26 C 0.22085(5) 0.15156(18) 0.22782(19) 0.0322(5) Uani 1 1 d .
H26 H 0.2323 0.0979 0.2544 0.039 Uiso 1 1 calc R
C27 C 0.22668(5) 0.1887(2) 0.13604(18) 0.0326(6) Uani 1 1 d .
H27 H 0.2422 0.1611 0.0997 0.039 Uiso 1 1 calc R
C28 C 0.20981(6) 0.2663(2) 0.09729(18) 0.0374(6) Uani 1 1 d .
H28 H 0.2140 0.2928 0.0345 0.045 Uiso 1 1 calc R
C29 C 0.18675(6) 0.30578(19) 0.14944(17) 0.0321(5) Uani 1 1 d .
H29 H 0.1749 0.3578 0.1211 0.039 Uiso 1 1 calc R
C30 C 0.16205(5) 0.44859(15) 0.33730(15) 0.0218(4) Uani 1 1 d .
C31 C 0.18853(5) 0.48917(17) 0.30606(16) 0.0263(5) Uani 1 1 d .
H31 H 0.2025 0.4493 0.2741 0.032 Uiso 1 1 calc R
C32 C 0.19456(6) 0.58813(18) 0.32158(18) 0.0322(6) Uani 1 1 d .
H32 H 0.2126 0.6157 0.2992 0.039 Uiso 1 1 calc R
C33 C 0.17472(6) 0.64636(17) 0.36905(18) 0.0346(6) Uani 1 1 d .
H33 H 0.1789 0.7140 0.3787 0.041 Uiso 1 1 calc R
C34 C 0.14874(6) 0.60646(17) 0.40257(18) 0.0335(6) Uani 1 1 d .
H34 H 0.1352 0.6464 0.4363 0.040 Uiso 1 1 calc R
C35 C 0.14240(6) 0.50800(16) 0.38707(17) 0.0275(5) Uani 1 1 d .
H35 H 0.1245 0.4808 0.4106 0.033 Uiso 1 1 calc R
C36 C 0.12103(5) 0.33877(16) 0.21096(16) 0.0228(5) Uani 1 1 d .
C37 C 0.11428(5) 0.42835(18) 0.16592(17) 0.0275(5) Uani 1 1 d .
H37 H 0.1245 0.4858 0.1896 0.033 Uiso 1 1 calc R
C38 C 0.09271(6) 0.4346(2) 0.08649(18) 0.0341(6) Uani 1 1 d .
H38 H 0.0882 0.4962 0.0564 0.041 Uiso 1 1 calc R
C39 C 0.07785(6) 0.3516(2) 0.05106(19) 0.0367(6) Uani 1 1 d .
H39 H 0.0634 0.3558 -0.0040 0.044 Uiso 1 1 calc R
C40 C 0.08415(6) 0.2620(2) 0.0963(2) 0.0397(6) Uani 1 1 d .
H40 H 0.0738 0.2049 0.0725 0.048 Uiso 1 1 calc R
C41 C 0.10547(6) 0.25545(18) 0.17641(19) 0.0334(6) Uani 1 1 d .
H41 H 0.1095 0.1941 0.2077 0.040 Uiso 1 1 calc R
C42 C 0.01369(11) 0.5217(4) 0.6633(4) 0.0890(14) Uani 1 1 d .
H42 H 0.0233 0.5207 0.6024 0.107 Uiso 1 1 calc R
C43 C 0.03097(10) 0.5224(3) 0.7517(4) 0.0803(12) Uani 1 1 d .
H43 H 0.0524 0.5228 0.7518 0.096 Uiso 1 1 calc R
C44 C 0.01735(10) 0.5225(3) 0.8385(3) 0.0792(12) Uani 1 1 d .
H44 H 0.0291 0.5230 0.9001 0.095 Uiso 1 1 calc R
C45 C 0.01488(8) 0.8119(3) 0.7434(3) 0.0601(9) Uani 1 1 d .
H45 H 0.0254 0.7516 0.7391 0.072 Uiso 1 1 calc R
C46 C 0.03012(8) 0.8983(3) 0.7361(3) 0.0651(10) Uani 1 1 d .
H46 H 0.0512 0.8987 0.7269 0.078 Uiso 1 1 calc R
C47 C 0.01421(8) 0.9855(3) 0.7424(2) 0.0657(11) Uani 1 1 d .
H47 H 0.0244 1.0460 0.7355 0.079 Uiso 1 1 calc R
H1 H 0.1815 0.2232 0.4686 0.027(6) Uiso 1 1 d RD

loop_
_atom_site_aniso_label
_atom_site_aniso_U_11
_atom_site_aniso_U_22
_atom_site_aniso_U_33
_atom_site_aniso_U_23
_atom_site_aniso_U_13
_atom_site_aniso_U_12
Ru1 0.02250(10) 0.01640(9) 0.01933(9) 0.00131(7) 0.00167(6) 0.00005(7)
P1 0.0217(3) 0.0174(3) 0.0208(3) 0.0011(2) 0.0015(2) -0.0008(2)
F1 0.0469(9) 0.0216(7) 0.0250(7) -0.0032(5) 0.0027(6) -0.0015(6)
O1 0.0320(11) 0.0675(14) 0.0701(15) 0.0327(12) 0.0075(10) 0.0147(11)
O2 0.0592(13) 0.0298(10) 0.0360(10) -0.0111(8) -0.0023(9) 0.0025(9)
N1 0.0240(10) 0.0211(9) 0.0227(9) 0.0055(7) 0.0027(8) 0.0026(8)
N2 0.0227(10) 0.0268(10) 0.0247(9) 0.0077(8) 0.0026(8) 0.0020(8)
C1 0.0314(14) 0.0320(13) 0.0309(12) 0.0104(10) 0.0052(10) -0.0032(11)
C2 0.0303(13) 0.0234(11) 0.0266(11) 0.0033(9) 0.0014(10) 0.0023(10)
C3 0.0243(11) 0.0174(10) 0.0189(10) -0.0010(8) -0.0008(8) -0.0023(9)
C4 0.0273(13) 0.0272(12) 0.0269(11) 0.0094(9) 0.0023(10) 0.0028(10)
C5 0.0282(13) 0.0353(13) 0.0326(13) 0.0156(11) 0.0045(10) 0.0034(11)
C6 0.0279(12) 0.0211(11) 0.0212(10) 0.0049(9) 0.0045(9) 0.0050(9)
C7 0.0364(14) 0.0230(11) 0.0239(11) 0.0050(9) 0.0022(10) 0.0084(10)
C8 0.0443(16) 0.0330(13) 0.0243(12) 0.0049(10) 0.0082(11) 0.0174(12)
C9 0.0300(14) 0.0460(15) 0.0313(13) 0.0139(11) 0.0079(11) 0.0154(12)
C10 0.0255(13) 0.0392(14) 0.0340(13) 0.0092(11) 0.0010(10) 0.0020(11)
C11 0.0274(13) 0.0290(12) 0.0253(11) 0.0051(9) 0.0009(9) 0.0041(10)
C12 0.0478(16) 0.0284(13) 0.0314(13) -0.0040(10) 0.0006(12) 0.0052(11)
C13 0.0378(17) 0.075(2) 0.0459(16) 0.0189(16) 0.0163(13) 0.0208(15)
C14 0.0348(14) 0.0348(13) 0.0346(13) -0.0030(11) 0.0013(11) -0.0032(11)
C15 0.0219(12) 0.0292(12) 0.0265(11) 0.0068(9) 0.0024(9) -0.0003(9)
C16 0.0287(13) 0.0378(14) 0.0291(12) 0.0055(10) 0.0044(10) 0.0022(11)
C17 0.0316(14) 0.0474(16) 0.0406(15) 0.0043(12) 0.0097(12) 0.0114(12)
C18 0.0257(14) 0.0551(17) 0.0409(15) 0.0134(13) 0.0018(11) 0.0058(12)
C19 0.0262(13) 0.0485(16) 0.0368(14) 0.0103(12) -0.0039(11) -0.0057(12)
C20 0.0281(13) 0.0313(13) 0.0286(12) 0.0073(10) 0.0031(10) -0.0035(10)
C21 0.0396(16) 0.0503(17) 0.0378(14) -0.0079(13) 0.0031(12) 0.0042(13)
C22 0.0302(16) 0.089(3) 0.070(2) 0.005(2) -0.0032(15) 0.0156(17)
C23 0.0404(16) 0.0348(14) 0.0415(15) -0.0010(12) -0.0039(12) -0.0044(12)
C24 0.0228(11) 0.0203(10) 0.0231(10) -0.0030(9) 0.0016(9) -0.0009(9)
C25 0.0266(13) 0.0283(12) 0.0297(12) 0.0024(10) 0.0030(10) -0.0011(10)
C26 0.0246(13) 0.0324(13) 0.0397(14) -0.0014(11) 0.0023(10) 0.0058(10)
C27 0.0239(13) 0.0425(14) 0.0317(13) -0.0096(11) 0.0031(10) 0.0051(11)
C28 0.0354(14) 0.0558(17) 0.0213(11) 0.0004(11) 0.0051(10) 0.0080(13)
C29 0.0357(14) 0.0360(13) 0.0248(11) 0.0019(10) 0.0020(10) 0.0088(11)
C30 0.0275(12) 0.0188(10) 0.0186(10) 0.0021(8) -0.0019(9) -0.0024(9)
C31 0.0276(12) 0.0272(12) 0.0238(11) 0.0010(9) -0.0004(9) -0.0033(10)
C32 0.0373(14) 0.0290(13) 0.0300(12) 0.0035(10) -0.0009(11) -0.0132(11)
C33 0.0544(17) 0.0185(11) 0.0297(12) 0.0021(10) -0.0051(12) -0.0077(11)
C34 0.0459(16) 0.0236(12) 0.0313(12) -0.0028(10) 0.0039(11) 0.0049(11)
C35 0.0326(13) 0.0211(11) 0.0293(12) 0.0012(9) 0.0065(10) 0.0004(10)
C36 0.0206(11) 0.0253(11) 0.0227(11) 0.0019(9) 0.0027(9) -0.0010(9)
C37 0.0265(13) 0.0287(12) 0.0271(11) 0.0048(9) 0.0011(9) -0.0035(10)
C38 0.0321(14) 0.0380(14) 0.0319(13) 0.0122(11) -0.0003(11) 0.0016(11)
C39 0.0253(13) 0.0521(17) 0.0317(13) 0.0029(12) -0.0061(10) -0.0002(12)
C40 0.0353(15) 0.0375(14) 0.0444(15) -0.0052(12) -0.0106(12) -0.0051(12)
C41 0.0346(14) 0.0261(12) 0.0383(14) 0.0010(10) -0.0060(11) -0.0009(10)
C42 0.080(3) 0.104(4) 0.088(3) -0.016(3) 0.037(3) -0.015(3)
C43 0.059(3) 0.082(3) 0.102(3) 0.001(3) 0.022(2) -0.004(2)
C44 0.073(3) 0.079(3) 0.087(3) 0.012(2) 0.013(2) 0.002(2)
C45 0.070(2) 0.0525(19) 0.0566(19) -0.0095(16) -0.0031(18) 0.0178(17)
C46 0.047(2) 0.094(3) 0.055(2) -0.0080(19) 0.0108(16) -0.009(2)
C47 0.102(3) 0.0540(19) 0.0396(17) 0.0056(16) -0.003(2) -0.0300(19)

loop_
_atom_type_symbol
_atom_type_description
_atom_type_scat_dispersion_real
_atom_type_scat_dispersion_imag
_atom_type_scat_source
Ru Ru -1.2594 0.8363 'International Tables Vol C Tables 4.2.6.8 and 6.1.1.4'
C C 0.0033 0.0016 'International Tables Vol C Tables 4.2.6.8 and 6.1.1.4'
H H 0.0000 0.0000 'International Tables Vol C Tables 4.2.6.8 and 6.1.1.4'
F F 0.0171 0.0103 'International Tables Vol C Tables 4.2.6.8 and 6.1.1.4'
N N 0.0061 0.0033 'International Tables Vol C Tables 4.2.6.8 and 6.1.1.4'
O O 0.0106 0.0060 'International Tables Vol C Tables 4.2.6.8 and 6.1.1.4'
P P 0.1023 0.0942 'International Tables Vol C Tables 4.2.6.8 and 6.1.1.4'

loop_
_geom_angle_atom_site_label_1
_geom_angle_atom_site_label_2
_geom_angle_atom_site_label_3
_geom_angle
_geom_angle_site_symmetry_1
_geom_angle_site_symmetry_3
C2 Ru1 C1 92.71(11) . .
C2 Ru1 F1 173.66(9) . .
C1 Ru1 F1 93.62(9) . .
C2 Ru1 C3 90.04(9) . .
C1 Ru1 C3 101.31(9) . .
F1 Ru1 C3 88.67(7) . .
C2 Ru1 P1 95.70(7) . .
C1 Ru1 P1 91.87(7) . .
F1 Ru1 P1 84.14(4) . .
C3 Ru1 P1 165.37(6) . .
C30 P1 C24 105.00(10) . .
C30 P1 C36 101.43(10) . .
C24 P1 C36 100.51(10) . .
C30 P1 Ru1 116.44(7) . .
C24 P1 Ru1 114.56(7) . .
C36 P1 Ru1 116.75(7) . .
C3 N1 C6 127.31(18) . .
C3 N1 C4 114.02(18) . .
C6 N1 C4 118.60(17) . .
C3 N2 C15 127.09(18) . .
C3 N2 C5 113.49(18) . .
C15 N2 C5 118.43(18) . .
O1 C1 Ru1 166.8(2) . .
O2 C2 Ru1 176.9(2) . .
N1 C3 N2 107.36(18) . .
N1 C3 Ru1 125.09(15) . .
N2 C3 Ru1 127.53(16) . .
N1 C4 C5 102.18(17) . .
N2 C5 C4 102.81(18) . .
C11 C6 C7 121.6(2) . .
C11 C6 N1 119.5(2) . .
C7 C6 N1 118.8(2) . .
C8 C7 C6 117.7(2) . .
C8 C7 C12 121.8(2) . .
C6 C7 C12 120.5(2) . .
C9 C8 C7 122.4(2) . .
C8 C9 C10 118.2(2) . .
C8 C9 C13 121.6(3) . .
C10 C9 C13 120.3(3) . .
C9 C10 C11 121.9(2) . .
C10 C11 C6 118.2(2) . .
C10 C11 C14 120.4(2) . .
C6 C11 C14 121.3(2) . .
C16 C15 C20 122.4(2) . .
C16 C15 N2 119.3(2) . .
C20 C15 N2 118.3(2) . .
C17 C16 C15 117.5(2) . .
C17 C16 C21 120.6(2) . .
C15 C16 C21 121.9(2) . .
C18 C17 C16 122.0(3) . .
C19 C18 C17 118.8(2) . .
C19 C18 C22 120.5(3) . .
C17 C18 C22 120.7(3) . .
C18 C19 C20 121.9(2) . .
C19 C20 C15 117.5(2) . .
C19 C20 C23 121.4(2) . .
C15 C20 C23 121.1(2) . .
C29 C24 C25 118.7(2) . .
C29 C24 P1 120.60(18) . .
C25 C24 P1 120.72(17) . .
C26 C25 C24 120.1(2) . .
C27 C26 C25 120.6(2) . .
C26 C27 C28 119.6(2) . .
C27 C28 C29 120.4(2) . .
C28 C29 C24 120.6(2) . .
C31 C30 C35 118.8(2) . .
C31 C30 P1 123.50(17) . .
C35 C30 P1 117.66(17) . .
C30 C31 C32 120.0(2) . .
C33 C32 C31 120.6(2) . .
C32 C33 C34 119.9(2) . .
C33 C34 C35 120.0(2) . .
C34 C35 C30 120.6(2) . .
C37 C36 C41 119.1(2) . .
C37 C36 P1 123.62(17) . .
C41 C36 P1 117.28(17) . .
C38 C37 C36 120.5(2) . .
C39 C38 C37 120.3(2) . .
C38 C39 C40 119.6(2) . .
C39 C40 C41 120.4(2) . .
C40 C41 C36 120.1(2) . .
C43 C42 C44 121.0(4) . 2_556
C44 C43 C42 119.7(4) . .
C43 C44 C42 119.3(4) . 2_556
C45 C45 C46 120.3(2) 2_556 .
C45 C46 C47 118.7(3) . .
C47 C47 C46 121.0(2) 2_556 .

loop_
_geom_bond_atom_site_label_1
_geom_bond_atom_site_label_2
_geom_bond_distance
_geom_bond_site_symmetry_2
Ru1 C2 1.830(2) .
Ru1 C1 1.977(3) .
Ru1 F1 2.0704(13) .
Ru1 C3 2.106(2) .
Ru1 P1 2.3565(6) .
P1 C30 1.827(2) .
P1 C24 1.833(2) .
P1 C36 1.838(2) .
O1 C1 1.141(3) .
O2 C2 1.157(3) .
N1 C3 1.341(3) .
N1 C6 1.440(3) .
N1 C4 1.481(3) .
N2 C3 1.347(3) .
N2 C15 1.434(3) .
N2 C5 1.479(3) .
C4 C5 1.524(3) .
C6 C11 1.398(3) .
C6 C7 1.399(3) .
C7 C8 1.393(3) .
C7 C12 1.502(4) .
C8 C9 1.385(4) .
C9 C10 1.390(4) .
C9 C13 1.512(4) .
C10 C11 1.391(3) .
C11 C14 1.500(3) .
C15 C16 1.395(3) .
C15 C20 1.398(3) .
C16 C17 1.395(4) .
C16 C21 1.507(4) .
C17 C18 1.387(4) .
C18 C19 1.383(4) .
C18 C22 1.514(4) .
C19 C20 1.396(4) .
C20 C23 1.499(4) .
C24 C29 1.392(3) .
C24 C25 1.396(3) .
C25 C26 1.392(3) .
C26 C27 1.378(4) .
C27 C28 1.380(4) .
C28 C29 1.388(3) .
C30 C31 1.389(3) .
C30 C35 1.395(3) .
C31 C32 1.392(3) .
C32 C33 1.376(4) .
C33 C34 1.378(4) .
C34 C35 1.387(3) .
C36 C37 1.390(3) .
C36 C41 1.395(3) .
C37 C38 1.390(3) .
C38 C39 1.380(4) .
C39 C40 1.388(4) .
C40 C41 1.389(4) .
C42 C43 1.372(6) .
C42 C44 1.375(6) 2_556
C43 C44 1.353(6) .
C44 C42 1.375(6) 2_556
C45 C45 1.343(7) 2_556
C45 C46 1.367(5) .
C46 C47 1.391(5) .
C47 C47 1.290(7) 2_556
